data_1503056
loop_
_publ_author_name
'Zhang, Dong'
'Celaje, Jeff A.'
'Agua, Alon'
'Doan, Chad'
'Stewart, Timothy'
'Bau, Robert'
'Selke, Matthias'

_publ_section_title
;
 Photooxidation of mixed aryl and biarylphosphines.
;
_journal_issue 13
_journal_name_full 'Organic letters'
_journal_page_first 3100
_journal_page_last 3103
_journal_paper_doi 10.1021/ol101122u
_journal_volume 12
_journal_year 2010
_chemical_formula_sum 'C20 H19 O4 P'
_chemical_formula_weight 354.32
_chemical_name_systematic
; 
 ? 
;
_space_group_IT_number 15
_symmetry_cell_setting monoclinic
_symmetry_space_group_name_Hall '-C 2yc'
_symmetry_space_group_name_H-M 'C 1 2/c 1'
_atom_sites_solution_hydrogens geom
_atom_sites_solution_primary direct
_atom_sites_solution_secondary difmap
_audit_creation_method SHELXL-97
_cell_angle_alpha 90.00
_cell_angle_beta 125.364(9)
_cell_angle_gamma 90.00
_cell_formula_units_Z 8
_cell_length_a 27.553(18)
_cell_length_b 8.908(6)
_cell_length_c 17.380(12)
_cell_measurement_reflns_used 8180
_cell_measurement_temperature 138(2)
_cell_measurement_theta_max 25.68
_cell_measurement_theta_min 1.81
_cell_volume 3479(4)
_computing_cell_refinement 'Bruker SMART'
_computing_data_collection 'Bruker SMART'
_computing_data_reduction 'Bruker SAINT'
_computing_molecular_graphics 'Bruker SHELXTL'
_computing_publication_material 'Bruker SHELXTL'
_computing_structure_refinement 'SHELXL-97 (Sheldrick, 1997)'
_computing_structure_solution 'SHELXS-97 (Sheldrick, 1990)'
_diffrn_ambient_temperature 138(2)
_diffrn_measured_fraction_theta_full 0.971
_diffrn_measured_fraction_theta_max 0.971
_diffrn_measurement_device_type 'CCD area detector'
_diffrn_measurement_method 'phi and omega scans'
_diffrn_radiation_monochromator graphite
_diffrn_radiation_source 'fine-focus sealed tube'
_diffrn_radiation_type MoK\a
_diffrn_radiation_wavelength 0.71073
_diffrn_reflns_av_R_equivalents 0.0642
_diffrn_reflns_av_sigmaI/netI 0.0760
_diffrn_reflns_limit_h_max 33
_diffrn_reflns_limit_h_min -33
_diffrn_reflns_limit_k_max 8
_diffrn_reflns_limit_k_min -10
_diffrn_reflns_limit_l_max 21
_diffrn_reflns_limit_l_min -21
_diffrn_reflns_number 8180
_diffrn_reflns_theta_full 25.68
_diffrn_reflns_theta_max 25.68
_diffrn_reflns_theta_min 1.81
_exptl_absorpt_coefficient_mu 0.180
_exptl_absorpt_correction_T_max 0.9770
_exptl_absorpt_correction_T_min 0.9267
_exptl_absorpt_correction_type empirical
_exptl_absorpt_process_details 'Blessing,R.H.,Acta Crystallogr.1995,A51,33'
_exptl_crystal_colour colorless
_exptl_crystal_density_diffrn 1.353
_exptl_crystal_density_meas calculated
_exptl_crystal_density_method 'not measured'
_exptl_crystal_description plate
_exptl_crystal_F_000 1488
_exptl_crystal_size_max 0.43
_exptl_crystal_size_mid 0.41
_exptl_crystal_size_min 0.13
_refine_diff_density_max 0.407
_refine_diff_density_min -0.440
_refine_diff_density_rms 0.106
_refine_ls_extinction_method none
_refine_ls_goodness_of_fit_ref 0.964
_refine_ls_hydrogen_treatment constr
_refine_ls_matrix_type full
_refine_ls_number_parameters 228
_refine_ls_number_reflns 3204
_refine_ls_number_restraints 0
_refine_ls_restrained_S_all 0.964
_refine_ls_R_factor_all 0.0960
_refine_ls_R_factor_gt 0.0640
_refine_ls_shift/su_max 0.000
_refine_ls_shift/su_mean 0.000
_refine_ls_structure_factor_coef Fsqd
_refine_ls_weighting_details 'calc w=1/[\s^2^(Fo^2^)+(0.1170P)^2^+0.0000P] where P=(Fo^2^+2Fc^2^)/3'
_refine_ls_weighting_scheme calc
_refine_ls_wR_factor_gt 0.1649
_refine_ls_wR_factor_ref 0.1898
_reflns_number_gt 1967
_reflns_number_total 3204
_reflns_threshold_expression >2sigma(I)
_cod_data_source_file ol101122u_si_002.cif
_cod_data_source_block ptriom
_cod_original_sg_symbol_H-M C2/c
_cod_database_code 1503056

loop_
_symmetry_equiv_pos_as_xyz
'x, y, z'
'-x, y, -z+1/2'
'x+1/2, y+1/2, z'
'-x+1/2, y+1/2, -z+1/2'
'-x, -y, -z'
'x, -y, z-1/2'
'-x+1/2, -y+1/2, -z'
'x+1/2, -y+1/2, z-1/2'

loop_
_atom_site_label
_atom_site_type_symbol
_atom_site_fract_x
_atom_site_fract_y
_atom_site_fract_z
_atom_site_U_iso_or_equiv
_atom_site_adp_type
_atom_site_occupancy
_atom_site_symmetry_multiplicity
_atom_site_calc_flag
_atom_site_refinement_flags
P1 P 0.12630(4) 0.50156(9) 0.49456(5) 0.0342(3) Uani 1 1 d .
O1 O 0.10143(10) 0.3860(3) 0.42023(13) 0.0433(6) Uani 1 1 d .
O2 O 0.08856(10) 0.5350(2) 0.53646(13) 0.0391(6) Uani 1 1 d .
O3 O 0.06517(10) 0.6572(3) 0.64782(15) 0.0458(6) Uani 1 1 d .
O4 O 0.18741(10) 0.6032(3) 0.41272(15) 0.0446(6) Uani 1 1 d .
C1 C 0.19962(14) 0.4526(3) 0.5959(2) 0.0349(7) Uani 1 1 d .
C2 C 0.23170(15) 0.3355(4) 0.5902(2) 0.0446(9) Uani 1 1 d .
H2 H 0.2144 0.2798 0.5334 0.054 Uiso 1 1 calc R
C3 C 0.28916(15) 0.3014(4) 0.6684(3) 0.0484(9) Uani 1 1 d .
H3 H 0.3110 0.2225 0.6650 0.058 Uiso 1 1 calc R
C4 C 0.31419(16) 0.3832(4) 0.7513(2) 0.0496(10) Uani 1 1 d .
H4 H 0.3530 0.3592 0.8047 0.060 Uiso 1 1 calc R
C5 C 0.28331(15) 0.4981(4) 0.7567(2) 0.0441(9) Uani 1 1 d .
H5 H 0.3012 0.5543 0.8134 0.053 Uiso 1 1 calc R
C6 C 0.22601(15) 0.5332(4) 0.6798(2) 0.0389(8) Uani 1 1 d .
H6 H 0.2048 0.6124 0.6845 0.047 Uiso 1 1 calc R
C7 C 0.07654(14) 0.4363(4) 0.58538(19) 0.0365(8) Uani 1 1 d .
C8 C 0.07564(15) 0.2825(4) 0.5763(2) 0.0463(9) Uani 1 1 d .
H8 H 0.0845 0.2380 0.5362 0.056 Uiso 1 1 calc R
C9 C 0.06156(16) 0.1927(4) 0.6265(3) 0.0521(10) Uani 1 1 d .
H9 H 0.0610 0.0866 0.6209 0.062 Uiso 1 1 calc R
C10 C 0.04850(15) 0.2584(4) 0.6844(2) 0.0510(10) Uani 1 1 d .
H10 H 0.0387 0.1968 0.7182 0.061 Uiso 1 1 calc R
C11 C 0.04945(15) 0.4112(4) 0.6938(2) 0.0454(9) Uani 1 1 d .
H11 H 0.0407 0.4545 0.7344 0.054 Uiso 1 1 calc R
C12 C 0.06325(13) 0.5038(4) 0.64412(19) 0.0375(8) Uani 1 1 d .
C13 C 0.04471(17) 0.7297(4) 0.6976(2) 0.0488(9) Uani 1 1 d .
H13A H 0.0032 0.7014 0.6694 0.073 Uiso 1 1 calc R
H13B H 0.0474 0.8388 0.6937 0.073 Uiso 1 1 calc R
H13C H 0.0695 0.6985 0.7639 0.073 Uiso 1 1 calc R
C14 C 0.12899(13) 0.6914(4) 0.46116(19) 0.0350(8) Uani 1 1 d .
C15 C 0.10065(15) 0.8096(4) 0.4739(2) 0.0429(8) Uani 1 1 d .
H15 H 0.0794 0.7901 0.5006 0.051 Uiso 1 1 calc R
C16 C 0.10356(17) 0.9546(4) 0.4479(2) 0.0497(9) Uani 1 1 d .
H16 H 0.0838 1.0339 0.4559 0.060 Uiso 1 1 calc R
C17 C 0.13510(16) 0.9841(4) 0.4105(2) 0.0457(9) Uani 1 1 d .
H17 H 0.1372 1.0841 0.3936 0.055 Uiso 1 1 calc R
C18 C 0.16373(16) 0.8697(4) 0.3972(2) 0.0456(9) Uani 1 1 d .
H18 H 0.1853 0.8906 0.3712 0.055 Uiso 1 1 calc R
C19 C 0.16032(14) 0.7232(4) 0.42257(19) 0.0364(8) Uani 1 1 d .
C20 C 0.21349(16) 0.6244(4) 0.3626(2) 0.0462(9) Uani 1 1 d .
H20A H 0.1831 0.6600 0.2987 0.069 Uiso 1 1 calc R
H20B H 0.2298 0.5289 0.3592 0.069 Uiso 1 1 calc R
H20C H 0.2455 0.6987 0.3956 0.069 Uiso 1 1 calc R

loop_
_atom_site_aniso_label
_atom_site_aniso_U_11
_atom_site_aniso_U_22
_atom_site_aniso_U_33
_atom_site_aniso_U_23
_atom_site_aniso_U_13
_atom_site_aniso_U_12
P1 0.0436(5) 0.0384(5) 0.0240(4) -0.0009(3) 0.0215(4) -0.0015(4)
O1 0.0556(14) 0.0459(14) 0.0292(11) -0.0071(9) 0.0250(10) -0.0110(11)
O2 0.0498(13) 0.0428(14) 0.0321(11) 0.0055(9) 0.0280(10) 0.0043(10)
O3 0.0593(15) 0.0507(16) 0.0372(12) -0.0028(10) 0.0336(11) -0.0031(11)
O4 0.0609(15) 0.0433(14) 0.0454(13) 0.0046(10) 0.0398(12) 0.0018(11)
C1 0.0456(18) 0.0329(17) 0.0300(15) 0.0021(12) 0.0240(14) 0.0002(14)
C2 0.057(2) 0.036(2) 0.0464(19) -0.0040(14) 0.0335(17) -0.0033(16)
C3 0.051(2) 0.035(2) 0.063(2) 0.0112(16) 0.0352(19) 0.0078(16)
C4 0.047(2) 0.051(2) 0.0441(19) 0.0169(16) 0.0225(17) -0.0011(17)
C5 0.050(2) 0.057(2) 0.0282(15) 0.0031(14) 0.0245(15) -0.0019(17)
C6 0.0489(19) 0.044(2) 0.0296(15) 0.0017(13) 0.0262(15) 0.0010(15)
C7 0.0417(18) 0.0429(19) 0.0252(14) 0.0061(13) 0.0196(14) 0.0009(15)
C8 0.053(2) 0.048(2) 0.0409(17) 0.0014(15) 0.0288(16) -0.0002(17)
C9 0.056(2) 0.042(2) 0.057(2) 0.0099(17) 0.0323(19) 0.0006(17)
C10 0.048(2) 0.062(3) 0.0413(18) 0.0164(17) 0.0255(16) -0.0014(18)
C11 0.051(2) 0.059(3) 0.0323(16) 0.0083(15) 0.0276(16) -0.0014(17)
C12 0.0374(17) 0.049(2) 0.0248(14) 0.0026(13) 0.0171(13) -0.0031(14)
C13 0.062(2) 0.057(2) 0.0388(17) -0.0061(16) 0.0354(17) -0.0026(18)
C14 0.0417(17) 0.0395(18) 0.0212(13) 0.0005(12) 0.0167(13) -0.0024(15)
C15 0.052(2) 0.046(2) 0.0300(15) -0.0009(14) 0.0237(15) 0.0016(17)
C16 0.063(2) 0.043(2) 0.0419(19) -0.0019(15) 0.0292(18) 0.0073(18)
C17 0.064(2) 0.036(2) 0.0341(17) 0.0032(14) 0.0264(17) -0.0023(16)
C18 0.061(2) 0.045(2) 0.0289(15) 0.0014(14) 0.0250(16) -0.0044(17)
C19 0.0439(18) 0.0401(19) 0.0226(13) 0.0030(12) 0.0177(13) 0.0005(15)
C20 0.061(2) 0.051(2) 0.0399(17) -0.0016(15) 0.0372(17) -0.0067(17)

loop_
_atom_type_symbol
_atom_type_description
_atom_type_scat_dispersion_real
_atom_type_scat_dispersion_imag
_atom_type_scat_source
C C 0.0033 0.0016 'International Tables Vol C Tables 4.2.6.8 and 6.1.1.4'
H H 0.0000 0.0000 'International Tables Vol C Tables 4.2.6.8 and 6.1.1.4'
O O 0.0106 0.0060 'International Tables Vol C Tables 4.2.6.8 and 6.1.1.4'
P P 0.1023 0.0942 'International Tables Vol C Tables 4.2.6.8 and 6.1.1.4'

loop_
_geom_angle_atom_site_label_1
_geom_angle_atom_site_label_2
_geom_angle_atom_site_label_3
_geom_angle
O1 P1 O2 115.62(14)
O1 P1 C14 117.23(14)
O2 P1 C14 97.48(14)
O1 P1 C1 112.11(15)
O2 P1 C1 104.81(14)
C14 P1 C1 108.02(14)
C7 O2 P1 127.3(2)
C12 O3 C13 117.5(3)
C19 O4 C20 118.5(3)
C6 C1 C2 119.1(3)
C6 C1 P1 120.5(3)
C2 C1 P1 120.3(2)
C3 C2 C1 119.7(3)
C3 C2 H2 120.1
C1 C2 H2 120.1
C4 C3 C2 119.8(3)
C4 C3 H3 120.1
C2 C3 H3 120.1
C5 C4 C3 120.5(3)
C5 C4 H4 119.7
C3 C4 H4 119.7
C4 C5 C6 120.5(3)
C4 C5 H5 119.7
C6 C5 H5 119.7
C5 C6 C1 120.2(3)
C5 C6 H6 119.9
C1 C6 H6 119.9
C8 C7 O2 123.7(3)
C8 C7 C12 120.9(3)
O2 C7 C12 115.4(3)
C7 C8 C9 119.5(4)
C7 C8 H8 120.3
C9 C8 H8 120.3
C10 C9 C8 119.9(4)
C10 C9 H9 120.1
C8 C9 H9 120.1
C11 C10 C9 120.9(3)
C11 C10 H10 119.6
C9 C10 H10 119.6
C10 C11 C12 120.5(3)
C10 C11 H11 119.8
C12 C11 H11 119.8
O3 C12 C11 125.3(3)
O3 C12 C7 116.3(3)
C11 C12 C7 118.4(3)
O3 C13 H13A 109.5
O3 C13 H13B 109.5
H13A C13 H13B 109.5
O3 C13 H13C 109.5
H13A C13 H13C 109.5
H13B C13 H13C 109.5
C19 C14 C15 118.7(3)
C19 C14 P1 119.8(2)
C15 C14 P1 121.5(3)
C16 C15 C14 120.3(3)
C16 C15 H15 119.8
C14 C15 H15 119.8
C17 C16 C15 120.2(3)
C17 C16 H16 119.9
C15 C16 H16 119.9
C16 C17 C18 120.8(3)
C16 C17 H17 119.6
C18 C17 H17 119.6
C17 C18 C19 119.0(4)
C17 C18 H18 120.5
C19 C18 H18 120.5
O4 C19 C14 115.8(3)
O4 C19 C18 123.2(3)
C14 C19 C18 121.0(3)
O4 C20 H20A 109.5
O4 C20 H20B 109.5
H20A C20 H20B 109.5
O4 C20 H20C 109.5
H20A C20 H20C 109.5
H20B C20 H20C 109.5

loop_
_geom_bond_atom_site_label_1
_geom_bond_atom_site_label_2
_geom_bond_distance
P1 O1 1.474(2)
P1 O2 1.605(2)
P1 C14 1.803(3)
P1 C1 1.804(3)
O2 C7 1.390(4)
O3 C12 1.368(4)
O3 C13 1.432(4)
O4 C19 1.369(4)
O4 C20 1.426(4)
C1 C6 1.395(4)
C1 C2 1.408(5)
C2 C3 1.399(4)
C2 H2 0.9500
C3 C4 1.390(5)
C3 H3 0.9500
C4 C5 1.368(5)
C4 H4 0.9500
C5 C6 1.391(5)
C5 H5 0.9500
C6 H6 0.9500
C7 C8 1.377(5)
C7 C12 1.404(5)
C8 C9 1.394(5)
C8 H8 0.9500
C9 C10 1.379(5)
C9 H9 0.9500
C10 C11 1.369(5)
C10 H10 0.9500
C11 C12 1.396(4)
C11 H11 0.9500
C13 H13A 0.9800
C13 H13B 0.9800
C13 H13C 0.9800
C14 C19 1.395(4)
C14 C15 1.403(5)
C15 C16 1.386(5)
C15 H15 0.9500
C16 C17 1.379(5)
C16 H16 0.9500
C17 C18 1.388(5)
C17 H17 0.9500
C18 C19 1.399(4)
C18 H18 0.9500
C20 H20A 0.9800
C20 H20B 0.9800
C20 H20C 0.9800
